data_7707418
loop_
_publ_author_name
'Shimada, Shigeru'
'Yin, Shuang-Feng'
'Bao, Ming'

_publ_section_title
;
 A new C-anionic tripodal ligand
 2-{bis(benzothiazolyl)(methoxy)methyl}phenyl and its bismuth complexes.
;
_journal_issue 23
_journal_name_full 'Dalton transactions (Cambridge, England : 2003)'
_journal_page_first 7949
_journal_page_last 7954
_journal_paper_doi 10.1039/d1dt01071a
_journal_volume 50
_journal_year 2021
_chemical_formula_moiety 'C22 H15 Bi Cl2 N2 O S2'
_chemical_formula_sum 'C22 H15 Bi Cl2 N2 O S2'
_chemical_formula_weight 667.36
_space_group_crystal_system triclinic
_space_group_IT_number 2
_space_group_name_Hall '-P 1'
_space_group_name_H-M_alt 'P -1'
_atom_sites_solution_hydrogens geom
_atom_sites_solution_primary dual
_audit_creation_date 2020-04-07
_audit_creation_method
;
Olex2 1.3
(compiled 2020.02.04 svn.rd84adfe8 for OlexSys, GUI svn.r6032)
;
_audit_update_record
;
2021-03-26 deposited with the CCDC.	2021-05-18 downloaded from the CCDC.
;
_cell_angle_alpha 102.1600(10)
_cell_angle_beta 92.451(2)
_cell_angle_gamma 106.506(2)
_cell_formula_units_Z 2
_cell_length_a 8.9561(2)
_cell_length_b 10.6585(2)
_cell_length_c 11.9387(2)
_cell_measurement_reflns_used 6414
_cell_measurement_temperature 153
_cell_measurement_theta_max 28.6310
_cell_measurement_theta_min 1.7510
_cell_volume 1061.75(4)
_computing_cell_refinement 'CrysAlisPro 1.171.40.67a (Rigaku OD, 2019)'
_computing_data_collection 'CrysAlisPro 1.171.40.67a (Rigaku OD, 2019)'
_computing_data_reduction 'CrysAlisPro 1.171.40.67a (Rigaku OD, 2019)'
_computing_molecular_graphics 'Olex2 1.3 (Dolomanov et al., 2009)'
_computing_publication_material 'Olex2 1.3 (Dolomanov et al., 2009)'
_computing_structure_refinement 'SHELXL 2018/3 (Sheldrick, 2015)'
_computing_structure_solution 'SHELXT 2018/2 (Sheldrick, 2018)'
_diffrn_ambient_temperature 153
_diffrn_detector 'Bruker APEX area detector'
_diffrn_detector_area_resol_mean 8.366
_diffrn_detector_type 'CCD area detector'
_diffrn_measured_fraction_theta_full 0.988
_diffrn_measured_fraction_theta_max 0.981
_diffrn_measurement_details
;
List of Runs (angles in degrees, time in seconds):

  # Type    Start    End  Width  t~exp~   \w     \q     \k     \f   Frames
#--------------------------------------------------------------------------
  1  \w      2.31 183.92   0.30    9.99    --   28.00  73.62 -25.69  606
  2  \w      2.31 132.67   0.30    9.99    --   28.00  73.62  64.31  435
  3  \w      2.31  71.24   0.30    9.99    --   28.00  73.62 154.31  230
  4  \w      2.31  17.29   0.30    9.99    --   28.00  73.62 -25.69   50
;
_diffrn_measurement_device 'three-circle diffractometer'
_diffrn_measurement_device_type 'Bruker SMART APEX area detector'
_diffrn_measurement_method 'phi and omega scans'
_diffrn_orient_matrix_type 'CrysAlisPro convention (1999,Acta A55,543-557)'
_diffrn_orient_matrix_UB_11 -0.0103237000
_diffrn_orient_matrix_UB_12 -0.0144927000
_diffrn_orient_matrix_UB_13 -0.0610970000
_diffrn_orient_matrix_UB_21 0.0277167000
_diffrn_orient_matrix_UB_22 0.0697693000
_diffrn_orient_matrix_UB_23 0.0017659000
_diffrn_orient_matrix_UB_31 0.0776597000
_diffrn_orient_matrix_UB_32 -0.0039072000
_diffrn_orient_matrix_UB_33 -0.0015893000
_diffrn_radiation_monochromator graphite
_diffrn_radiation_probe x-ray
_diffrn_radiation_type 'Mo K\a'
_diffrn_radiation_wavelength 0.71073
_diffrn_reflns_av_R_equivalents 0.0092
_diffrn_reflns_av_unetI/netI 0.0146
_diffrn_reflns_Laue_measured_fraction_full 0.988
_diffrn_reflns_Laue_measured_fraction_max 0.981
_diffrn_reflns_limit_h_max 11
_diffrn_reflns_limit_h_min -11
_diffrn_reflns_limit_k_max 13
_diffrn_reflns_limit_k_min -13
_diffrn_reflns_limit_l_max 14
_diffrn_reflns_limit_l_min -12
_diffrn_reflns_number 6322
_diffrn_reflns_point_group_measured_fraction_full 0.988
_diffrn_reflns_point_group_measured_fraction_max 0.981
_diffrn_reflns_theta_full 25.242
_diffrn_reflns_theta_max 26.366
_diffrn_reflns_theta_min 1.755
_diffrn_source 'Bruker TXS fine-focus rotating anode'
_diffrn_source_type 'Enhance (Mo) X-ray Source'
_exptl_absorpt_coefficient_mu 8.769
_exptl_absorpt_correction_T_max 1.00000
_exptl_absorpt_correction_T_min 0.70032
_exptl_absorpt_correction_type multi-scan
_exptl_absorpt_process_details
;
CrysAlisPro 1.171.40.67a (Rigaku Oxford Diffraction, 2019)
Empirical absorption correction using spherical harmonics,
 implemented in SCALE3 ABSPACK scaling algorithm.
;
_exptl_crystal_colour colourless
_exptl_crystal_colour_primary colourless
_exptl_crystal_density_diffrn 2.087
_exptl_crystal_description needle
_exptl_crystal_F_000 636
_exptl_crystal_recrystallization_method 'Crystallized from THF-d8'
_exptl_crystal_size_max 0.21
_exptl_crystal_size_mid 0.05
_exptl_crystal_size_min 0.05
_refine_diff_density_max 0.660
_refine_diff_density_min -0.522
_refine_diff_density_rms 0.090
_refine_ls_extinction_method none
_refine_ls_goodness_of_fit_ref 1.022
_refine_ls_hydrogen_treatment constr
_refine_ls_matrix_type full
_refine_ls_number_parameters 272
_refine_ls_number_reflns 4255
_refine_ls_number_restraints 1
_refine_ls_restrained_S_all 1.030
_refine_ls_R_factor_all 0.0169
_refine_ls_R_factor_gt 0.0163
_refine_ls_shift/su_max 0.002
_refine_ls_shift/su_mean 0.000
_refine_ls_structure_factor_coef Fsqd
_refine_ls_weighting_details 'w=1/[\s^2^(Fo^2^)+(0.0241P)^2^+1.3203P] where P=(Fo^2^+2Fc^2^)/3'
_refine_ls_weighting_scheme calc
_refine_ls_wR_factor_gt 0.0401
_refine_ls_wR_factor_ref 0.0404
_reflns_Friedel_coverage 0.000
_reflns_number_gt 4158
_reflns_number_total 4255
_reflns_threshold_expression 'I > 2\s(I)'
_cod_data_source_file d1dt01071a2.cif
_cod_data_source_block LBiCl2
_cod_depositor_comments 'Adding full bibliography for 7707417--7707423.cif.'
_cod_database_code 7707418
_shelx_shelxl_version_number 2018/3
_chemical_oxdiff_formula 'C22 H15 Bi1 Cl2 N2 O1 S1'
_shelx_space_group_comment
;
The symmetry employed for this shelxl refinement is uniquely defined
by the following loop, which should always be used as a source of
symmetry information in preference to the above space-group names.
They are only intended as comments.
;
_shelx_estimated_absorpt_t_max 0.668
_shelx_estimated_absorpt_t_min 0.260
_reflns_odcompleteness_completeness 98.13
_reflns_odcompleteness_iscentric 1
_reflns_odcompleteness_theta 26.32
_olex2_refinement_description
;
1. Fixed Uiso
 At 1.2 times of:
  All C(H) groups
 At 1.5 times of:
  All C(H,H,H) groups
2.a Aromatic/amide H refined with riding coordinates:
 C2(H2), C3(H3), C4(H4), C5(H5), C10(H10), C11(H11), C12(H12), C13(H13),
 C17(H17), C18(H18), C19(H19), C20(H20)
2.b Idealised Me refined as rotating group:
 C22(H22A,H22B,H22C)
;
_olex2_submission_special_instructions 'No special instructions were received'
_oxdiff_exptl_absorpt_empirical_details
;
Empirical correction (ABSPACK) includes:
- Absorption correction using spherical harmonics
- Frame scaling
;
_oxdiff_exptl_absorpt_empirical_full_max 1.286
_oxdiff_exptl_absorpt_empirical_full_min 0.794

loop_
_space_group_symop_operation_xyz
'x, y, z'
'-x, -y, -z'

loop_
_atom_site_label
_atom_site_type_symbol
_atom_site_fract_x
_atom_site_fract_y
_atom_site_fract_z
_atom_site_U_iso_or_equiv
_atom_site_adp_type
_atom_site_occupancy
_atom_site_site_symmetry_order
_atom_site_calc_flag
_atom_site_refinement_flags_posn
_atom_site_refinement_flags_adp
_atom_site_refinement_flags_occupancy
_atom_site_disorder_assembly
_atom_site_disorder_group
Bi1 Bi 0.50806(2) 0.30481(2) 0.81295(2) 0.01427(4) Uani 1 1 d . . . . .
Cl1 Cl 0.23390(8) 0.13818(7) 0.80679(6) 0.02305(14) Uani 1 1 d . . . . .
Cl2 Cl 0.43141(10) 0.52184(7) 0.85784(7) 0.02674(16) Uani 1 1 d . . . . .
S1 S 0.88581(8) 0.09304(7) 0.65694(6) 0.02007(14) Uani 1 1 d . . . . .
S2 S 1.02097(8) 0.48621(7) 0.65302(6) 0.01975(14) Uani 1 1 d . . . . .
O1 O 0.8359(2) 0.25680(19) 0.49464(17) 0.0192(4) Uani 1 1 d . . . . .
N1 N 0.6145(3) 0.1124(2) 0.7062(2) 0.0155(5) Uani 1 1 d . . . . .
N2 N 0.7898(3) 0.4307(2) 0.7738(2) 0.0159(5) Uani 1 1 d . . . . .
C1 C 0.4712(3) 0.2984(3) 0.6249(2) 0.0167(5) Uani 1 1 d . . . . .
C2 C 0.3311(4) 0.3157(3) 0.5860(3) 0.0217(6) Uani 1 1 d . . . . .
H2 H 0.252031 0.317919 0.636284 0.026 Uiso 1 1 calc R U . . .
C3 C 0.3062(4) 0.3296(3) 0.4744(3) 0.0258(7) Uani 1 1 d . . . . .
H3 H 0.209693 0.339736 0.448091 0.031 Uiso 1 1 calc R U . . .
C4 C 0.4214(4) 0.3287(3) 0.4019(3) 0.0253(6) Uani 1 1 d . . . . .
H4 H 0.406528 0.342399 0.326678 0.030 Uiso 1 1 calc R U . . .
C5 C 0.5583(4) 0.3079(3) 0.4388(2) 0.0211(6) Uani 1 1 d . . . . .
H5 H 0.636830 0.306337 0.387927 0.025 Uiso 1 1 calc R U . . .
C6 C 0.5840(3) 0.2890(3) 0.5495(2) 0.0155(5) Uani 1 1 d . . . . .
C7 C 0.7413(3) 0.2689(3) 0.5854(2) 0.0145(5) Uani 1 1 d . . . . .
C8 C 0.7269(3) 0.1537(3) 0.6457(2) 0.0150(5) Uani 1 1 d . . . . .
C9 C 0.7930(3) 0.0019(3) 0.7519(2) 0.0177(5) Uani 1 1 d . . . . .
C10 C 0.8456(4) -0.0791(3) 0.8116(3) 0.0244(6) Uani 1 1 d . . . . .
H10 H 0.944952 -0.092929 0.802294 0.029 Uiso 1 1 calc R U . . .
C11 C 0.7490(4) -0.1385(3) 0.8845(3) 0.0267(7) Uani 1 1 d . . . . .
H11 H 0.782973 -0.193323 0.926949 0.032 Uiso 1 1 calc R U . . .
C12 C 0.6016(4) -0.1198(3) 0.8974(3) 0.0231(6) Uani 1 1 d . . . . .
H12 H 0.536726 -0.163473 0.947367 0.028 Uiso 1 1 calc R U . . .
C13 C 0.5492(3) -0.0396(3) 0.8392(2) 0.0192(6) Uani 1 1 d . . . . .
H13 H 0.449132 -0.027061 0.848251 0.023 Uiso 1 1 calc R U . . .
C14 C 0.6471(3) 0.0229(3) 0.7666(2) 0.0157(5) Uani 1 1 d . . . . .
C15 C 0.8377(3) 0.3936(3) 0.6748(2) 0.0148(5) Uani 1 1 d . . . . .
C16 C 1.0377(3) 0.5861(3) 0.7911(2) 0.0172(5) Uani 1 1 d . . . . .
C17 C 1.1626(3) 0.6944(3) 0.8491(3) 0.0223(6) Uani 1 1 d . . . . .
H17 H 1.254386 0.725528 0.813302 0.027 Uiso 1 1 calc R U . . .
C18 C 1.1487(4) 0.7551(3) 0.9606(3) 0.0259(7) Uani 1 1 d . . . . .
H18 H 1.231701 0.830261 1.001939 0.031 Uiso 1 1 calc R U . . .
C19 C 1.0157(4) 0.7084(3) 1.0134(3) 0.0234(6) Uani 1 1 d . . . . .
H19 H 1.010645 0.751451 1.090764 0.028 Uiso 1 1 calc R U . . .
C20 C 0.8903(4) 0.6010(3) 0.9566(2) 0.0208(6) Uani 1 1 d . . . . .
H20 H 0.799453 0.569800 0.993217 0.025 Uiso 1 1 calc R U . . .
C21 C 0.9024(3) 0.5403(3) 0.8435(2) 0.0160(5) Uani 1 1 d . . . . .
C22 C 0.7870(4) 0.1325(3) 0.4073(2) 0.0246(6) Uani 1 1 d . . . . .
H22A H 0.801963 0.151960 0.331210 0.037 Uiso 1 1 calc R U . . .
H22B H 0.676114 0.086672 0.410031 0.037 Uiso 1 1 calc R U . . .
H22C H 0.849896 0.074558 0.421428 0.037 Uiso 1 1 calc R U . . .

loop_
_atom_site_aniso_label
_atom_site_aniso_U_11
_atom_site_aniso_U_22
_atom_site_aniso_U_33
_atom_site_aniso_U_23
_atom_site_aniso_U_13
_atom_site_aniso_U_12
Bi1 0.01416(6) 0.01566(6) 0.01315(6) 0.00399(4) 0.00261(4) 0.00409(4)
Cl1 0.0153(3) 0.0248(3) 0.0259(4) 0.0058(3) 0.0034(3) 0.0010(3)
Cl2 0.0380(4) 0.0207(3) 0.0260(4) 0.0063(3) 0.0087(3) 0.0143(3)
S1 0.0173(3) 0.0234(3) 0.0222(3) 0.0066(3) 0.0047(3) 0.0089(3)
S2 0.0165(3) 0.0202(3) 0.0170(3) 0.0011(3) 0.0045(3) -0.0012(3)
O1 0.0210(10) 0.0189(10) 0.0155(10) 0.0011(8) 0.0077(8) 0.0035(8)
N1 0.0154(11) 0.0141(10) 0.0166(11) 0.0027(9) 0.0001(9) 0.0045(9)
N2 0.0141(11) 0.0148(11) 0.0167(11) 0.0028(9) 0.0039(9) 0.0014(9)
C1 0.0183(13) 0.0149(12) 0.0154(13) 0.0039(10) -0.0002(10) 0.0030(10)
C2 0.0210(15) 0.0231(14) 0.0213(15) 0.0040(12) 0.0003(11) 0.0085(12)
C3 0.0284(16) 0.0277(16) 0.0205(15) 0.0011(12) -0.0066(12) 0.0117(13)
C4 0.0348(17) 0.0231(15) 0.0159(14) 0.0036(12) -0.0023(12) 0.0067(13)
C5 0.0269(15) 0.0207(14) 0.0145(13) 0.0038(11) 0.0028(11) 0.0056(12)
C6 0.0180(13) 0.0110(12) 0.0150(13) 0.0008(10) -0.0006(10) 0.0027(10)
C7 0.0150(13) 0.0139(12) 0.0114(12) -0.0001(10) 0.0022(10) 0.0015(10)
C8 0.0152(13) 0.0131(12) 0.0138(12) -0.0005(10) 0.0000(10) 0.0028(10)
C9 0.0186(14) 0.0141(13) 0.0182(13) 0.0015(11) -0.0001(11) 0.0035(11)
C10 0.0247(15) 0.0228(14) 0.0294(16) 0.0067(13) -0.0012(13) 0.0128(12)
C11 0.0365(18) 0.0193(14) 0.0259(16) 0.0076(12) -0.0004(13) 0.0097(13)
C12 0.0272(16) 0.0176(13) 0.0216(15) 0.0053(11) 0.0000(12) 0.0021(12)
C13 0.0186(14) 0.0152(13) 0.0201(14) 0.0020(11) -0.0011(11) 0.0012(11)
C14 0.0178(13) 0.0128(12) 0.0137(12) -0.0008(10) -0.0020(10) 0.0035(10)
C15 0.0153(13) 0.0132(12) 0.0146(13) 0.0029(10) 0.0015(10) 0.0022(10)
C16 0.0174(14) 0.0160(13) 0.0160(13) 0.0021(10) 0.0003(10) 0.0032(11)
C17 0.0156(14) 0.0207(14) 0.0268(15) 0.0050(12) 0.0020(11) -0.0001(11)
C18 0.0211(15) 0.0204(14) 0.0272(16) -0.0036(12) -0.0075(12) 0.0002(12)
C19 0.0272(16) 0.0242(15) 0.0167(14) -0.0043(11) -0.0015(12) 0.0117(12)
C20 0.0220(14) 0.0202(14) 0.0188(14) 0.0000(11) 0.0016(11) 0.0072(11)
C21 0.0148(13) 0.0135(12) 0.0190(13) 0.0014(10) 0.0007(10) 0.0052(10)
C22 0.0336(17) 0.0228(15) 0.0146(14) -0.0015(11) 0.0041(12) 0.0081(13)

loop_
_atom_type_symbol
_atom_type_description
_atom_type_scat_dispersion_real
_atom_type_scat_dispersion_imag
_atom_type_scat_source
C C 0.0033 0.0016 'International Tables Vol C Tables 4.2.6.8 and 6.1.1.4'
H H 0.0000 0.0000 'International Tables Vol C Tables 4.2.6.8 and 6.1.1.4'
Bi Bi -4.1077 10.2566 'International Tables Vol C Tables 4.2.6.8 and 6.1.1.4'
Cl Cl 0.1484 0.1585 'International Tables Vol C Tables 4.2.6.8 and 6.1.1.4'
N N 0.0061 0.0033 'International Tables Vol C Tables 4.2.6.8 and 6.1.1.4'
O O 0.0106 0.0060 'International Tables Vol C Tables 4.2.6.8 and 6.1.1.4'
S S 0.1246 0.1234 'International Tables Vol C Tables 4.2.6.8 and 6.1.1.4'

loop_
_geom_angle_atom_site_label_1
_geom_angle_atom_site_label_2
_geom_angle_atom_site_label_3
_geom_angle
_geom_angle_site_symmetry_1
_geom_angle_site_symmetry_3
_geom_angle_publ_flag
Cl1 Bi1 N1 91.65(5) . . ?
Cl1 Bi1 N2 165.91(5) . . ?
Cl2 Bi1 Cl1 97.90(2) . . ?
Cl2 Bi1 N1 160.84(5) . . ?
Cl2 Bi1 N2 92.31(5) . . ?
N2 Bi1 N1 75.87(7) . . ?
C1 Bi1 Cl1 91.94(7) . . ?
C1 Bi1 Cl2 88.87(7) . . ?
C1 Bi1 N1 74.17(9) . . ?
C1 Bi1 N2 78.52(9) . . ?
C9 S1 C8 89.14(13) . . ?
C15 S2 C16 88.66(13) . . ?
C7 O1 C22 116.8(2) . . ?
C8 N1 Bi1 113.24(17) . . ?
C8 N1 C14 110.9(2) . . ?
C14 N1 Bi1 119.28(17) . . ?
C15 N2 Bi1 119.26(17) . . ?
C15 N2 C21 111.1(2) . . ?
C21 N2 Bi1 129.65(18) . . ?
C2 C1 Bi1 116.5(2) . . ?
C6 C1 Bi1 123.7(2) . . ?
C6 C1 C2 119.6(3) . . ?
C1 C2 H2 119.8 . . ?
C3 C2 C1 120.5(3) . . ?
C3 C2 H2 119.8 . . ?
C2 C3 H3 120.0 . . ?
C4 C3 C2 120.0(3) . . ?
C4 C3 H3 120.0 . . ?
C3 C4 H4 120.1 . . ?
C3 C4 C5 119.8(3) . . ?
C5 C4 H4 120.1 . . ?
C4 C5 H5 119.4 . . ?
C4 C5 C6 121.3(3) . . ?
C6 C5 H5 119.4 . . ?
C1 C6 C5 118.6(3) . . ?
C1 C6 C7 122.9(2) . . ?
C5 C6 C7 118.3(2) . . ?
O1 C7 C6 113.7(2) . . ?
O1 C7 C8 109.9(2) . . ?
O1 C7 C15 104.9(2) . . ?
C8 C7 C6 114.5(2) . . ?
C15 C7 C6 108.8(2) . . ?
C15 C7 C8 104.2(2) . . ?
N1 C8 S1 116.1(2) . . ?
N1 C8 C7 124.2(2) . . ?
C7 C8 S1 118.6(2) . . ?
C10 C9 S1 129.5(2) . . ?
C10 C9 C14 120.9(3) . . ?
C14 C9 S1 109.6(2) . . ?
C9 C10 H10 121.1 . . ?
C11 C10 C9 117.9(3) . . ?
C11 C10 H10 121.1 . . ?
C10 C11 H11 119.4 . . ?
C10 C11 C12 121.3(3) . . ?
C12 C11 H11 119.4 . . ?
C11 C12 H12 119.4 . . ?
C13 C12 C11 121.2(3) . . ?
C13 C12 H12 119.4 . . ?
C12 C13 H13 121.0 . . ?
C12 C13 C14 118.0(3) . . ?
C14 C13 H13 121.0 . . ?
N1 C14 C9 114.3(2) . . ?
C13 C14 N1 125.0(3) . . ?
C13 C14 C9 120.7(3) . . ?
N2 C15 S2 116.6(2) . . ?
N2 C15 C7 121.7(2) . . ?
C7 C15 S2 121.6(2) . . ?
C17 C16 S2 128.7(2) . . ?
C17 C16 C21 121.3(3) . . ?
C21 C16 S2 109.9(2) . . ?
C16 C17 H17 121.2 . . ?
C18 C17 C16 117.5(3) . . ?
C18 C17 H17 121.2 . . ?
C17 C18 H18 119.4 . . ?
C17 C18 C19 121.3(3) . . ?
C19 C18 H18 119.4 . . ?
C18 C19 H19 119.1 . . ?
C20 C19 C18 121.8(3) . . ?
C20 C19 H19 119.1 . . ?
C19 C20 H20 121.3 . . ?
C19 C20 C21 117.4(3) . . ?
C21 C20 H20 121.3 . . ?
N2 C21 C16 113.8(2) . . ?
N2 C21 C20 125.5(3) . . ?
C20 C21 C16 120.7(3) . . ?
O1 C22 H22A 109.5 . . ?
O1 C22 H22B 109.5 . . ?
O1 C22 H22C 109.5 . . ?
H22A C22 H22B 109.5 . . ?
H22A C22 H22C 109.5 . . ?
H22B C22 H22C 109.5 . . ?

loop_
_geom_bond_atom_site_label_1
_geom_bond_atom_site_label_2
_geom_bond_distance
_geom_bond_site_symmetry_2
_geom_bond_publ_flag
Bi1 Cl1 2.5768(7) . ?
Bi1 Cl2 2.5536(7) . ?
Bi1 N1 2.618(2) . ?
Bi1 N2 2.613(2) . ?
Bi1 C1 2.239(3) . ?
S1 C8 1.734(3) . ?
S1 C9 1.734(3) . ?
S2 C15 1.721(3) . ?
S2 C16 1.739(3) . ?
O1 C7 1.410(3) . ?
O1 C22 1.443(3) . ?
N1 C8 1.293(4) . ?
N1 C14 1.395(3) . ?
N2 C15 1.296(4) . ?
N2 C21 1.387(3) . ?
C1 C2 1.393(4) . ?
C1 C6 1.392(4) . ?
C2 H2 0.9500 . ?
C2 C3 1.386(4) . ?
C3 H3 0.9500 . ?
C3 C4 1.375(5) . ?
C4 H4 0.9500 . ?
C4 C5 1.377(4) . ?
C5 H5 0.9500 . ?
C5 C6 1.397(4) . ?
C6 C7 1.541(4) . ?
C7 C8 1.527(4) . ?
C7 C15 1.525(4) . ?
C9 C10 1.392(4) . ?
C9 C14 1.399(4) . ?
C10 H10 0.9500 . ?
C10 C11 1.376(5) . ?
C11 H11 0.9500 . ?
C11 C12 1.400(5) . ?
C12 H12 0.9500 . ?
C12 C13 1.373(4) . ?
C13 H13 0.9500 . ?
C13 C14 1.394(4) . ?
C16 C17 1.388(4) . ?
C16 C21 1.398(4) . ?
C17 H17 0.9500 . ?
C17 C18 1.380(4) . ?
C18 H18 0.9500 . ?
C18 C19 1.387(5) . ?
C19 H19 0.9500 . ?
C19 C20 1.381(4) . ?
C20 H20 0.9500 . ?
C20 C21 1.392(4) . ?
C22 H22A 0.9800 . ?
C22 H22B 0.9800 . ?
C22 H22C 0.9800 . ?

loop_
_geom_torsion_atom_site_label_1
_geom_torsion_atom_site_label_2
_geom_torsion_atom_site_label_3
_geom_torsion_atom_site_label_4
_geom_torsion
_geom_torsion_site_symmetry_1
_geom_torsion_site_symmetry_2
_geom_torsion_site_symmetry_3
_geom_torsion_site_symmetry_4
_geom_torsion_publ_flag
Bi1 N1 C8 S1 135.78(14) . . . . ?
Bi1 N1 C8 C7 -32.3(3) . . . . ?
Bi1 N1 C14 C9 -132.2(2) . . . . ?
Bi1 N1 C14 C13 45.9(3) . . . . ?
Bi1 N2 C15 S2 177.10(11) . . . . ?
Bi1 N2 C15 C7 -6.8(3) . . . . ?
Bi1 N2 C21 C16 -176.49(18) . . . . ?
Bi1 N2 C21 C20 5.2(4) . . . . ?
Bi1 C1 C2 C3 172.1(2) . . . . ?
Bi1 C1 C6 C5 -169.7(2) . . . . ?
Bi1 C1 C6 C7 5.8(4) . . . . ?
S1 C9 C10 C11 178.6(2) . . . . ?
S1 C9 C14 N1 -1.9(3) . . . . ?
S1 C9 C14 C13 180.0(2) . . . . ?
S2 C16 C17 C18 -178.1(2) . . . . ?
S2 C16 C21 N2 -1.0(3) . . . . ?
S2 C16 C21 C20 177.5(2) . . . . ?
O1 C7 C8 S1 34.3(3) . . . . ?
O1 C7 C8 N1 -157.9(2) . . . . ?
O1 C7 C15 S2 0.0(3) . . . . ?
O1 C7 C15 N2 -175.9(2) . . . . ?
C1 C2 C3 C4 -1.1(5) . . . . ?
C1 C6 C7 O1 177.7(2) . . . . ?
C1 C6 C7 C8 50.2(3) . . . . ?
C1 C6 C7 C15 -65.9(3) . . . . ?
C2 C1 C6 C5 5.0(4) . . . . ?
C2 C1 C6 C7 -179.5(2) . . . . ?
C2 C3 C4 C5 2.9(5) . . . . ?
C3 C4 C5 C6 -0.7(5) . . . . ?
C4 C5 C6 C1 -3.2(4) . . . . ?
C4 C5 C6 C7 -178.9(3) . . . . ?
C5 C6 C7 O1 -6.8(3) . . . . ?
C5 C6 C7 C8 -134.3(3) . . . . ?
C5 C6 C7 C15 109.6(3) . . . . ?
C6 C1 C2 C3 -2.9(4) . . . . ?
C6 C7 C8 S1 163.68(18) . . . . ?
C6 C7 C8 N1 -28.5(4) . . . . ?
C6 C7 C15 S2 -122.0(2) . . . . ?
C6 C7 C15 N2 62.1(3) . . . . ?
C8 S1 C9 C10 -177.4(3) . . . . ?
C8 S1 C9 C14 0.9(2) . . . . ?
C8 N1 C14 C9 2.1(3) . . . . ?
C8 N1 C14 C13 -179.8(3) . . . . ?
C8 C7 C15 S2 115.5(2) . . . . ?
C8 C7 C15 N2 -60.4(3) . . . . ?
C9 S1 C8 N1 0.3(2) . . . . ?
C9 S1 C8 C7 169.1(2) . . . . ?
C9 C10 C11 C12 0.8(5) . . . . ?
C10 C9 C14 N1 176.5(2) . . . . ?
C10 C9 C14 C13 -1.6(4) . . . . ?
C10 C11 C12 C13 -1.1(5) . . . . ?
C11 C12 C13 C14 0.1(4) . . . . ?
C12 C13 C14 N1 -176.6(3) . . . . ?
C12 C13 C14 C9 1.3(4) . . . . ?
C14 N1 C8 S1 -1.4(3) . . . . ?
C14 N1 C8 C7 -169.5(2) . . . . ?
C14 C9 C10 C11 0.5(4) . . . . ?
C15 S2 C16 C17 178.9(3) . . . . ?
C15 S2 C16 C21 0.4(2) . . . . ?
C15 N2 C21 C16 1.1(3) . . . . ?
C15 N2 C21 C20 -177.2(3) . . . . ?
C15 C7 C8 S1 -77.6(2) . . . . ?
C15 C7 C8 N1 90.2(3) . . . . ?
C16 S2 C15 N2 0.2(2) . . . . ?
C16 S2 C15 C7 -175.9(2) . . . . ?
C16 C17 C18 C19 0.9(5) . . . . ?
C17 C16 C21 N2 -179.5(3) . . . . ?
C17 C16 C21 C20 -1.1(4) . . . . ?
C17 C18 C19 C20 -1.2(5) . . . . ?
C18 C19 C20 C21 0.2(5) . . . . ?
C19 C20 C21 N2 179.1(3) . . . . ?
C19 C20 C21 C16 0.9(4) . . . . ?
C21 N2 C15 S2 -0.8(3) . . . . ?
C21 N2 C15 C7 175.3(2) . . . . ?
C21 C16 C17 C18 0.2(4) . . . . ?
C22 O1 C7 C6 -72.9(3) . . . . ?
C22 O1 C7 C8 56.9(3) . . . . ?
C22 O1 C7 C15 168.4(2) . . . . ?
